data_4132602
loop_
_publ_author_name
'Collet, Guillaume'
'Lathion, Timoth\'ee'
'Besnard, C\'eline'
'Piguet, Claude'
'Petoud, St\'ephane'

_publ_section_title
;
 On-Demand Degradation of Metal-Organic Framework Based on Photocleavable
 Dianthracene-Based Ligand.
;
_journal_issue 34
_journal_name_full 'Journal of the American Chemical Society'
_journal_page_first 10820
_journal_page_last 10828
_journal_paper_doi 10.1021/jacs.8b05047
_journal_volume 140
_journal_year 2018
_chemical_formula_moiety '2(C15 H10 O2), 2(C4 H9 N O)'
_chemical_formula_sum 'C38 H38 N2 O6'
_chemical_formula_weight 618.70
_space_group_crystal_system triclinic
_space_group_IT_number 2
_space_group_name_Hall '-P 1'
_space_group_name_H-M_alt 'P -1'
_atom_sites_solution_hydrogens mixed
_atom_sites_solution_primary dual
_audit_creation_date 2017-07-04
_audit_creation_method
;
Olex2 1.2
(compiled 2017.03.28 svn.r3405 for OlexSys, GUI svn.r5337)
;
_audit_update_record
;
2018-04-09 deposited with the CCDC.
2018-05-09 downloaded from the CCDC.
;
_cell_angle_alpha 66.913(5)
_cell_angle_beta 74.315(5)
_cell_angle_gamma 74.609(4)
_cell_formula_units_Z 2
_cell_length_a 9.2901(5)
_cell_length_b 13.6758(7)
_cell_length_c 14.4243(8)
_cell_measurement_reflns_used 5207
_cell_measurement_temperature 180.00(10)
_cell_measurement_theta_max 73.5480
_cell_measurement_theta_min 3.3690
_cell_volume 1596.55(16)
_computing_cell_refinement 'CrysAlisPro 1.171.38.46 (Rigaku OD, 2015)'
_computing_data_collection 'CrysAlisPro 1.171.38.46 (Rigaku OD, 2015)'
_computing_data_reduction 'CrysAlisPro 1.171.38.46 (Rigaku OD, 2015)'
_computing_molecular_graphics 'Olex2 (Dolomanov et al., 2009)'
_computing_publication_material 'Olex2 (Dolomanov et al., 2009)'
_computing_structure_refinement 'ShelXL (Sheldrick, 2015)'
_computing_structure_solution 'ShelXT (Sheldrick, 2015)'
_diffrn_ambient_environment N~2~
_diffrn_ambient_temperature 180.00(10)
_diffrn_detector 'CCD plate'
_diffrn_detector_area_resol_mean 10.4679
_diffrn_detector_type Atlas
_diffrn_measured_fraction_theta_full 0.998
_diffrn_measured_fraction_theta_max 0.966
_diffrn_measurement_details
;
List of Runs (angles in degrees, time in seconds):

  # Type    Start    End  Width  t~exp~   \w     \q     \k     \f   Frames
#--------------------------------------------------------------------------
  1  \w     46.00 148.00   1.00    2.00    --  110.40 -30.00 150.00  102
  2  \w     54.00 103.00   1.00    2.00    --  110.40 -94.00 -30.00   49
  3  \w     83.00 113.00   1.00    2.00    --  110.40-111.00 -90.00   30
  4  \w     37.00 143.00   1.00    2.00    --  110.40 -30.00  30.00  106
  5  \w     80.00 171.00   1.00    2.00    --  110.40  45.00-150.00   91
  6  \w     93.00 124.00   1.00    2.00    --  110.40 178.00-150.00   31
  7  \w    121.00 150.00   1.00    2.00    --  110.40 178.00-120.00   29
  8  \w     60.00  87.00   1.00    2.00    --  110.40 178.00-120.00   27
  9  \w    128.00 169.00   1.00    2.00    --  110.40 111.00  60.00   41
 10  \w    132.00 158.00   1.00    2.00    --  110.40 111.00 120.00   26
 11  \w    101.00 169.00   1.00    2.00    --  110.40 111.00 150.00   68
 12  \w     29.00  80.00   1.00    2.00    --  110.40 -30.00 -90.00   51
 13  \w      1.00  61.00   1.00    1.00    --   39.06 -99.00   0.00   60
 14  \w     38.00  92.00   1.00    1.00    --   39.06-125.00 120.00   54
 15  \w     36.00 111.00   1.00    2.00    --  110.40-111.00  90.00   75
 16  \w     30.00 131.00   1.00    2.00    --  110.40 -77.00 150.00  101
 17  \w   -101.00  -8.00   1.00    1.00    --  -39.06 -57.00 120.00   93
 18  \w   -112.00 -86.00   1.00    1.00    --  -39.06 -99.00 150.00   26
 19  \w   -118.00 -75.00   1.00    1.00    --  -39.06-125.00 -60.00   43
 20  \w   -121.00 -12.00   1.00    1.00    --  -39.06 -77.00-120.00  109
 21  \w   -117.00 -82.00   1.00    1.00    --  -39.06 -99.00-150.00   35
;
_diffrn_measurement_device 'four-circle diffractometer'
_diffrn_measurement_device_type 'SuperNova, Dual, Cu at zero, Atlas'
_diffrn_measurement_method '\w scans'
_diffrn_orient_matrix_type 'CrysAlisPro convention (1999,Acta A55,543-557)'
_diffrn_orient_matrix_UB_11 0.0861106000
_diffrn_orient_matrix_UB_12 0.0274467000
_diffrn_orient_matrix_UB_13 0.0615362000
_diffrn_orient_matrix_UB_21 -0.1354949000
_diffrn_orient_matrix_UB_22 0.0890086000
_diffrn_orient_matrix_UB_23 0.0163692000
_diffrn_orient_matrix_UB_31 -0.0699053000
_diffrn_orient_matrix_UB_32 -0.0825927000
_diffrn_orient_matrix_UB_33 0.0995784000
_diffrn_radiation_monochromator mirror
_diffrn_radiation_probe x-ray
_diffrn_radiation_type CuK\a
_diffrn_radiation_wavelength 1.54184
_diffrn_reflns_av_R_equivalents 0.0259
_diffrn_reflns_av_unetI/netI 0.0372
_diffrn_reflns_Laue_measured_fraction_full 0.998
_diffrn_reflns_Laue_measured_fraction_max 0.966
_diffrn_reflns_limit_h_max 11
_diffrn_reflns_limit_h_min -11
_diffrn_reflns_limit_k_max 16
_diffrn_reflns_limit_k_min -16
_diffrn_reflns_limit_l_max 17
_diffrn_reflns_limit_l_min -14
_diffrn_reflns_number 10783
_diffrn_reflns_point_group_measured_fraction_full 0.998
_diffrn_reflns_point_group_measured_fraction_max 0.966
_diffrn_reflns_theta_full 67.684
_diffrn_reflns_theta_max 73.784
_diffrn_reflns_theta_min 3.391
_diffrn_source 'micro-focus sealed X-ray tube'
_diffrn_source_type 'SuperNova (Cu) X-ray Source'
_exptl_absorpt_coefficient_mu 0.703
_exptl_absorpt_correction_T_max 1.000
_exptl_absorpt_correction_T_min 0.802
_exptl_absorpt_correction_type gaussian
_exptl_absorpt_process_details
;
CrysAlisPro 1.171.38.46 (Rigaku Oxford Diffraction, 2015)
Numerical absorption correction based on gaussian integration over
			a multifaceted crystal model
Empirical absorption correction using spherical harmonics,
 implemented in SCALE3 ABSPACK scaling algorithm.
;
_exptl_crystal_colour colourless
_exptl_crystal_colour_primary colourless
_exptl_crystal_density_diffrn 1.287
_exptl_crystal_description plate
_exptl_crystal_F_000 656
_exptl_crystal_size_max 0.174
_exptl_crystal_size_mid 0.162
_exptl_crystal_size_min 0.02
_refine_diff_density_max 0.516
_refine_diff_density_min -0.291
_refine_diff_density_rms 0.051
_refine_ls_extinction_method none
_refine_ls_goodness_of_fit_ref 1.017
_refine_ls_hydrogen_treatment mixed
_refine_ls_matrix_type full
_refine_ls_number_parameters 428
_refine_ls_number_reflns 6235
_refine_ls_number_restraints 2
_refine_ls_restrained_S_all 1.017
_refine_ls_R_factor_all 0.0548
_refine_ls_R_factor_gt 0.0418
_refine_ls_shift/su_max 0.000
_refine_ls_shift/su_mean 0.000
_refine_ls_structure_factor_coef Fsqd
_refine_ls_weighting_details 'w=1/[\s^2^(Fo^2^)+(0.0560P)^2^+0.3704P] where P=(Fo^2^+2Fc^2^)/3'
_refine_ls_weighting_scheme calc
_refine_ls_wR_factor_gt 0.1030
_refine_ls_wR_factor_ref 0.1132
_reflns_Friedel_coverage 0.000
_reflns_number_gt 4970
_reflns_number_total 6235
_reflns_threshold_expression 'I > 2\s(I)'
_cod_data_source_file ja8b05047_si_001.cif
_cod_data_source_block ligand_dma
_cod_database_code 4132602
_shelx_shelxl_version_number 2017/1
_chemical_oxdiff_formula 'C38 H38 N2 O6'
_shelx_space_group_comment
;
The symmetry employed for this shelxl refinement is uniquely defined
by the following loop, which should always be used as a source of
symmetry information in preference to the above space-group names.
They are only intended as comments.
;
_reflns_odcompleteness_completeness 99.86
_reflns_odcompleteness_iscentric 1
_reflns_odcompleteness_theta 67.29
_olex2_refinement_description
;
1. Fixed Uiso
 At 1.2 times of:
  All C(H) groups
 At 1.5 times of:
  All C(H,H,H) groups, All O(H) groups
2. Restrained distances
 O1-H1
 0.85 with sigma of 0.02
 O18-H18
 0.85 with sigma of 0.02
3.a Ternary CH refined with riding coordinates:
 C11(H11), C28(H28)
3.b Aromatic/amide H refined with riding coordinates:
 C6(H6), C9(H9), C33(H33), C13(H13), C8(H8), C7(H7), C26(H26), C30(H30),
 C16(H16), C32(H32), C23(H23), C31(H31), C14(H14), C25(H25), C15(H15), C24(H24)
3.c Idealised Me refined as rotating group:
 C40(H40A,H40B,H40C), C36(H36A,H36B,H36C), C37(H37A,H37B,H37C), C43(H43A,H43B,
 H43C), C46(H46A,H46B,H46C), C45(H45A,H45B,H45C)
;
_olex2_submission_special_instructions 'No special instructions were received'
_oxdiff_exptl_absorpt_empirical_details
;
Empirical correction (ABSPACK) includes:
- Absorption correction using spherical harmonics
- Frame scaling
;
_oxdiff_exptl_absorpt_empirical_full_max 1.187
_oxdiff_exptl_absorpt_empirical_full_min 0.898

loop_
_space_group_symop_operation_xyz
'x, y, z'
'-x, -y, -z'

loop_
_atom_site_label
_atom_site_type_symbol
_atom_site_fract_x
_atom_site_fract_y
_atom_site_fract_z
_atom_site_U_iso_or_equiv
_atom_site_adp_type
_atom_site_occupancy
_atom_site_site_symmetry_order
_atom_site_calc_flag
_atom_site_refinement_flags_posn
O1 O 0.29326(13) 0.22626(9) 1.00781(9) 0.0306(3) Uani 1 1 d D
H1 H 0.3854(19) 0.1864(17) 0.9981(16) 0.046 Uiso 1 1 d DR
O18 O 0.62924(14) 0.25823(9) 0.49405(9) 0.0306(3) Uani 1 1 d D
O42 O 0.55140(14) 0.10483(10) 0.99861(10) 0.0347(3) Uani 1 1 d .
O39 O 0.72455(14) 0.37248(11) 0.56240(11) 0.0396(3) Uani 1 1 d .
O19 O 0.76028(14) 0.10994(10) 0.59143(10) 0.0375(3) Uani 1 1 d .
O2 O 0.40237(13) 0.36539(10) 0.90012(10) 0.0396(3) Uani 1 1 d .
N35 N 0.68137(18) 0.49611(13) 0.63724(12) 0.0356(3) Uani 1 1 d .
C12 C -0.13457(16) 0.41541(11) 0.99440(11) 0.0205(3) Uani 1 1 d .
C17 C 0.01495(16) 0.37747(11) 0.95396(11) 0.0200(3) Uani 1 1 d .
C5 C 0.09857(16) 0.37390(11) 1.10464(11) 0.0200(3) Uani 1 1 d .
C22 C 0.40522(16) 0.12464(12) 0.54708(11) 0.0208(3) Uani 1 1 d .
C10 C -0.05207(16) 0.41160(11) 1.14335(11) 0.0207(3) Uani 1 1 d .
C27 C 0.30485(16) 0.09698(11) 0.50842(11) 0.0208(3) Uani 1 1 d .
C3 C 0.29410(16) 0.33015(12) 0.96012(11) 0.0224(3) Uani 1 1 d .
C11 C -0.15900(16) 0.47401(12) 1.06862(11) 0.0204(3) Uani 1 1 d .
H11 H -0.265171 0.471912 1.108519 0.024 Uiso 1 1 calc R
C34 C 0.60291(16) 0.11794(11) 0.39431(11) 0.0202(3) Uani 1 1 d .
C28 C 0.37160(16) 0.03758(12) 0.43320(11) 0.0208(3) Uani 1 1 d .
H28 H 0.291063 0.047068 0.394790 0.025 Uiso 1 1 calc R
C4 C 0.14176(15) 0.40092(11) 0.98770(11) 0.0198(3) Uani 1 1 d .
C29 C 0.49994(16) 0.09070(11) 0.35703(11) 0.0210(3) Uani 1 1 d .
C20 C 0.66669(17) 0.15210(12) 0.53699(11) 0.0231(3) Uani 1 1 d .
C6 C 0.19965(17) 0.31860(12) 1.17166(12) 0.0245(3) Uani 1 1 d .
H6 H 0.302972 0.294790 1.145774 0.029 Uiso 1 1 calc R
C9 C -0.10008(17) 0.39065(12) 1.24826(11) 0.0244(3) Uani 1 1 d .
H9 H -0.202627 0.415881 1.274445 0.029 Uiso 1 1 calc R
C33 C 0.72547(18) 0.16303(12) 0.32650(12) 0.0253(3) Uani 1 1 d .
H33 H 0.797672 0.179127 0.351640 0.030 Uiso 1 1 calc R
C13 C -0.25565(17) 0.39732(13) 0.96787(12) 0.0247(3) Uani 1 1 d .
H13 H -0.356854 0.423188 0.995887 0.030 Uiso 1 1 calc R
C21 C 0.57539(16) 0.09042(11) 0.51078(11) 0.0197(3) Uani 1 1 d .
N44 N 0.76493(18) 0.01831(14) 0.92816(14) 0.0454(4) Uani 1 1 d .
C8 C 0.00093(19) 0.33306(13) 1.31500(12) 0.0280(3) Uani 1 1 d .
H8 H -0.032535 0.317930 1.386734 0.034 Uiso 1 1 calc R
C7 C 0.15050(19) 0.29793(13) 1.27625(12) 0.0280(3) Uani 1 1 d .
H7 H 0.220222 0.259326 1.321578 0.034 Uiso 1 1 calc R
C26 C 0.14864(17) 0.12515(13) 0.53873(12) 0.0263(3) Uani 1 1 d .
H26 H 0.080867 0.105692 0.512743 0.032 Uiso 1 1 calc R
C30 C 0.51886(18) 0.11229(12) 0.25214(11) 0.0257(3) Uani 1 1 d .
H30 H 0.449028 0.094207 0.226664 0.031 Uiso 1 1 calc R
C16 C 0.04001(18) 0.32397(13) 0.88481(12) 0.0264(3) Uani 1 1 d .
H16 H 0.140989 0.299897 0.854983 0.032 Uiso 1 1 calc R
C32 C 0.74270(19) 0.18466(13) 0.22180(12) 0.0304(3) Uani 1 1 d .
H32 H 0.825875 0.216431 0.175624 0.036 Uiso 1 1 calc R
C23 C 0.34636(18) 0.17799(13) 0.61773(12) 0.0278(3) Uani 1 1 d .
H23 H 0.413422 0.194683 0.646519 0.033 Uiso 1 1 calc R
C31 C 0.6392(2) 0.16010(13) 0.18470(12) 0.0303(4) Uani 1 1 d .
H31 H 0.650571 0.175952 0.113093 0.036 Uiso 1 1 calc R
C38 C 0.6331(2) 0.42982(14) 0.61006(13) 0.0305(3) Uani 1 1 d .
C14 C -0.23012(18) 0.34174(14) 0.90072(13) 0.0297(3) Uani 1 1 d .
H14 H -0.313265 0.328664 0.883474 0.036 Uiso 1 1 calc R
C25 C 0.09111(19) 0.18140(15) 0.60658(13) 0.0338(4) Uani 1 1 d .
H25 H -0.015543 0.202210 0.625564 0.041 Uiso 1 1 calc R
C15 C -0.08225(19) 0.30559(14) 0.85917(13) 0.0313(4) Uani 1 1 d .
H15 H -0.064009 0.267960 0.812832 0.038 Uiso 1 1 calc R
C24 C 0.1903(2) 0.20696(15) 0.64639(13) 0.0356(4) Uani 1 1 d .
H24 H 0.151387 0.244565 0.693630 0.043 Uiso 1 1 calc R
C41 C 0.6350(2) 0.08588(15) 0.92009(15) 0.0382(4) Uani 1 1 d .
C40 C 0.4658(2) 0.42668(16) 0.63702(15) 0.0376(4) Uani 1 1 d .
H40A H 0.446169 0.376997 0.609934 0.056 Uiso 1 1 calc GR
H40B H 0.408989 0.499254 0.606910 0.056 Uiso 1 1 calc GR
H40C H 0.433411 0.401738 0.711781 0.056 Uiso 1 1 calc GR
C36 C 0.5816(2) 0.56631(16) 0.69247(16) 0.0427(4) Uani 1 1 d .
H36A H 0.553948 0.638623 0.643321 0.064 Uiso 1 1 calc GR
H36B H 0.634728 0.571045 0.740339 0.064 Uiso 1 1 calc GR
H36C H 0.489430 0.536266 0.730734 0.064 Uiso 1 1 calc GR
C37 C 0.8413(2) 0.50663(19) 0.60677(18) 0.0496(5) Uani 1 1 d .
H37A H 0.899808 0.450925 0.577623 0.074 Uiso 1 1 calc GR
H37B H 0.880006 0.497775 0.666945 0.074 Uiso 1 1 calc GR
H37C H 0.851461 0.578257 0.555299 0.074 Uiso 1 1 calc GR
C43 C 0.5880(3) 0.13879(19) 0.81784(16) 0.0538(6) Uani 1 1 d .
H43A H 0.561759 0.084968 0.799163 0.081 Uiso 1 1 calc GR
H43B H 0.672068 0.169944 0.766058 0.081 Uiso 1 1 calc GR
H43C H 0.499488 0.196152 0.821229 0.081 Uiso 1 1 calc GR
C46 C 0.8056(3) -0.03254(18) 1.0308(2) 0.0550(6) Uani 1 1 d .
H46A H 0.833648 0.021193 1.048689 0.082 Uiso 1 1 calc GR
H46B H 0.891833 -0.092159 1.030524 0.082 Uiso 1 1 calc GR
H46C H 0.718478 -0.060436 1.081464 0.082 Uiso 1 1 calc GR
C45 C 0.8675(3) -0.0130(2) 0.8439(2) 0.0601(6) Uani 1 1 d .
H45A H 0.822201 0.021679 0.782200 0.090 Uiso 1 1 calc GR
H45B H 0.884444 -0.091691 0.862667 0.090 Uiso 1 1 calc GR
H45C H 0.964821 0.009934 0.830360 0.090 Uiso 1 1 calc GR
H18 H 0.670(3) 0.289(2) 0.522(2) 0.075(9) Uiso 1 1 d D

loop_
_atom_site_aniso_label
_atom_site_aniso_U_11
_atom_site_aniso_U_22
_atom_site_aniso_U_33
_atom_site_aniso_U_23
_atom_site_aniso_U_13
_atom_site_aniso_U_12
O1 0.0246(6) 0.0214(5) 0.0400(6) -0.0109(5) -0.0020(5) 0.0019(4)
O18 0.0362(6) 0.0240(6) 0.0366(6) -0.0112(5) -0.0107(5) -0.0086(5)
O42 0.0316(6) 0.0336(6) 0.0421(7) -0.0214(5) -0.0116(5) 0.0069(5)
O39 0.0347(7) 0.0408(7) 0.0554(8) -0.0317(6) -0.0033(6) -0.0081(6)
O19 0.0382(7) 0.0340(6) 0.0497(7) -0.0146(6) -0.0235(6) -0.0058(5)
O2 0.0214(6) 0.0299(6) 0.0518(8) -0.0099(6) 0.0083(5) -0.0013(5)
N35 0.0373(8) 0.0361(8) 0.0411(8) -0.0222(7) -0.0014(6) -0.0113(6)
C12 0.0188(7) 0.0192(7) 0.0205(7) -0.0037(5) -0.0031(5) -0.0040(5)
C17 0.0179(7) 0.0184(7) 0.0212(7) -0.0041(5) -0.0036(5) -0.0036(5)
C5 0.0193(7) 0.0167(6) 0.0212(7) -0.0040(5) -0.0026(5) -0.0042(5)
C22 0.0205(7) 0.0196(7) 0.0194(6) -0.0045(6) -0.0030(5) -0.0031(5)
C10 0.0192(7) 0.0177(7) 0.0235(7) -0.0055(6) -0.0032(5) -0.0037(5)
C27 0.0208(7) 0.0185(7) 0.0194(6) -0.0031(5) -0.0041(5) -0.0026(5)
C3 0.0187(7) 0.0234(7) 0.0244(7) -0.0085(6) -0.0059(6) -0.0006(6)
C11 0.0159(6) 0.0205(7) 0.0213(7) -0.0056(6) -0.0010(5) -0.0027(5)
C34 0.0212(7) 0.0174(7) 0.0206(7) -0.0060(5) -0.0037(5) -0.0024(5)
C28 0.0204(7) 0.0220(7) 0.0208(7) -0.0064(6) -0.0065(5) -0.0039(6)
C4 0.0156(6) 0.0195(7) 0.0217(7) -0.0065(5) -0.0018(5) -0.0017(5)
C29 0.0221(7) 0.0177(7) 0.0211(7) -0.0057(6) -0.0041(6) -0.0018(5)
C20 0.0222(7) 0.0263(8) 0.0230(7) -0.0114(6) -0.0010(6) -0.0069(6)
C6 0.0216(7) 0.0219(7) 0.0271(7) -0.0053(6) -0.0057(6) -0.0027(6)
C9 0.0241(7) 0.0234(7) 0.0237(7) -0.0072(6) -0.0007(6) -0.0062(6)
C33 0.0255(7) 0.0237(7) 0.0263(7) -0.0084(6) -0.0018(6) -0.0072(6)
C13 0.0185(7) 0.0254(7) 0.0274(7) -0.0065(6) -0.0037(6) -0.0040(6)
C21 0.0191(7) 0.0200(7) 0.0203(7) -0.0070(5) -0.0036(5) -0.0040(5)
N44 0.0324(8) 0.0381(9) 0.0642(11) -0.0236(8) -0.0010(7) -0.0030(7)
C8 0.0341(8) 0.0272(8) 0.0214(7) -0.0053(6) -0.0047(6) -0.0086(7)
C7 0.0319(8) 0.0241(8) 0.0267(8) -0.0036(6) -0.0127(6) -0.0039(6)
C26 0.0213(7) 0.0281(8) 0.0260(7) -0.0062(6) -0.0042(6) -0.0036(6)
C30 0.0321(8) 0.0225(7) 0.0227(7) -0.0069(6) -0.0079(6) -0.0037(6)
C16 0.0228(7) 0.0284(8) 0.0275(7) -0.0116(6) -0.0024(6) -0.0028(6)
C32 0.0329(8) 0.0276(8) 0.0252(8) -0.0071(6) 0.0045(6) -0.0101(7)
C23 0.0279(8) 0.0314(8) 0.0258(7) -0.0135(7) -0.0030(6) -0.0048(6)
C31 0.0409(9) 0.0285(8) 0.0183(7) -0.0064(6) -0.0021(6) -0.0072(7)
C38 0.0349(9) 0.0270(8) 0.0312(8) -0.0106(7) -0.0070(7) -0.0067(7)
C14 0.0249(8) 0.0350(9) 0.0333(8) -0.0122(7) -0.0082(6) -0.0085(7)
C25 0.0223(8) 0.0384(9) 0.0341(9) -0.0129(7) 0.0017(6) -0.0012(7)
C15 0.0305(8) 0.0359(9) 0.0335(8) -0.0182(7) -0.0068(7) -0.0052(7)
C24 0.0320(9) 0.0404(10) 0.0341(9) -0.0209(8) 0.0025(7) -0.0026(7)
C41 0.0377(10) 0.0286(9) 0.0493(10) -0.0148(8) -0.0083(8) -0.0053(7)
C40 0.0336(9) 0.0387(10) 0.0454(10) -0.0195(8) -0.0063(8) -0.0074(8)
C36 0.0480(11) 0.0422(10) 0.0462(10) -0.0278(9) -0.0048(9) -0.0065(9)
C37 0.0422(11) 0.0570(13) 0.0632(13) -0.0343(11) 0.0032(10) -0.0230(10)
C43 0.0642(14) 0.0487(12) 0.0390(10) -0.0164(9) -0.0095(10) 0.0070(11)
C46 0.0432(11) 0.0425(11) 0.0828(16) -0.0224(11) -0.0330(11) 0.0090(9)
C45 0.0405(12) 0.0516(13) 0.0737(15) -0.0269(12) 0.0159(11) -0.0038(10)

loop_
_atom_type_symbol
_atom_type_description
_atom_type_scat_dispersion_real
_atom_type_scat_dispersion_imag
_atom_type_scat_source
C C 0.0181 0.0091 'International Tables Vol C Tables 4.2.6.8 and 6.1.1.4'
H H 0.0000 0.0000 'International Tables Vol C Tables 4.2.6.8 and 6.1.1.4'
N N 0.0311 0.0180 'International Tables Vol C Tables 4.2.6.8 and 6.1.1.4'
O O 0.0492 0.0322 'International Tables Vol C Tables 4.2.6.8 and 6.1.1.4'

loop_
_exptl_crystal_face_index_h
_exptl_crystal_face_index_k
_exptl_crystal_face_index_l
_exptl_crystal_face_perp_dist
0 -1 1 0.0521
1 0 0 0.0887
2 1 -1 0.0882
-1 1 -1 0.0588
-1 0 0 0.0623
0 -1 -1 0.0100
0 1 1 0.0100
-1 -1 0 0.0674

loop_
_geom_angle_atom_site_label_1
_geom_angle_atom_site_label_2
_geom_angle_atom_site_label_3
_geom_angle
_geom_angle_site_symmetry_1
_geom_angle_site_symmetry_3
C3 O1 H1 112.0(15) . .
C20 O18 H18 107.8(19) . .
C38 N35 C36 123.99(16) . .
C38 N35 C37 119.96(15) . .
C37 N35 C36 115.96(15) . .
C17 C12 C11 117.99(13) . .
C13 C12 C17 120.28(14) . .
C13 C12 C11 121.71(13) . .
C12 C17 C4 116.74(12) . .
C16 C17 C12 118.92(13) . .
C16 C17 C4 124.32(13) . .
C10 C5 C4 116.40(12) . .
C6 C5 C10 119.24(13) . .
C6 C5 C4 124.33(13) . .
C27 C22 C21 117.06(13) . .
C23 C22 C27 119.02(14) . .
C23 C22 C21 123.90(13) . .
C5 C10 C11 118.30(13) . .
C9 C10 C5 119.92(14) . .
C9 C10 C11 121.78(13) . .
C22 C27 C28 117.98(13) . .
C26 C27 C22 119.99(14) . .
C26 C27 C28 122.04(13) . .
O1 C3 C4 112.78(12) . .
O2 C3 O1 123.18(14) . .
O2 C3 C4 124.03(14) . .
C12 C11 H11 107.6 . .
C12 C11 C4 113.07(11) . 2_567
C10 C11 C12 108.07(12) . .
C10 C11 H11 107.6 . .
C10 C11 C4 112.67(11) . 2_567
C4 C11 H11 107.6 2_567 .
C29 C34 C21 116.54(12) . .
C33 C34 C29 119.56(13) . .
C33 C34 C21 123.84(13) . .
C27 C28 H28 107.8 . .
C27 C28 C29 108.16(12) . .
C27 C28 C21 112.54(11) . 2_656
C29 C28 H28 107.8 . .
C29 C28 C21 112.48(11) . 2_656
C21 C28 H28 107.8 2_656 .
C17 C4 C5 107.38(11) . .
C17 C4 C3 109.93(12) . .
C17 C4 C11 110.74(11) . 2_567
C5 C4 C3 110.03(11) . .
C5 C4 C11 110.16(11) . 2_567
C3 C4 C11 108.60(11) . 2_567
C34 C29 C28 118.30(12) . .
C30 C29 C34 119.68(13) . .
C30 C29 C28 122.02(13) . .
O18 C20 C21 112.35(12) . .
O19 C20 O18 123.02(14) . .
O19 C20 C21 124.62(14) . .
C5 C6 H6 119.8 . .
C7 C6 C5 120.35(14) . .
C7 C6 H6 119.8 . .
C10 C9 H9 119.8 . .
C8 C9 C10 120.42(14) . .
C8 C9 H9 119.8 . .
C34 C33 H33 119.9 . .
C34 C33 C32 120.15(14) . .
C32 C33 H33 119.9 . .
C12 C13 H13 119.7 . .
C12 C13 C14 120.58(14) . .
C14 C13 H13 119.7 . .
C22 C21 C34 107.62(11) . .
C22 C21 C28 110.49(11) . 2_656
C22 C21 C20 109.70(12) . .
C34 C21 C28 110.20(11) . 2_656
C34 C21 C20 110.23(11) . .
C20 C21 C28 108.59(11) . 2_656
C41 N44 C46 117.12(18) . .
C41 N44 C45 124.6(2) . .
C45 N44 C46 118.26(18) . .
C9 C8 H8 120.3 . .
C7 C8 C9 119.50(14) . .
C7 C8 H8 120.3 . .
C6 C7 H7 119.7 . .
C8 C7 C6 120.53(14) . .
C8 C7 H7 119.7 . .
C27 C26 H26 119.7 . .
C25 C26 C27 120.55(15) . .
C25 C26 H26 119.7 . .
C29 C30 H30 119.8 . .
C31 C30 C29 120.31(14) . .
C31 C30 H30 119.8 . .
C17 C16 H16 119.8 . .
C17 C16 C15 120.35(15) . .
C15 C16 H16 119.8 . .
C33 C32 H32 119.9 . .
C31 C32 C33 120.29(14) . .
C31 C32 H32 119.9 . .
C22 C23 H23 119.8 . .
C24 C23 C22 120.47(15) . .
C24 C23 H23 119.8 . .
C30 C31 H31 120.0 . .
C32 C31 C30 119.95(14) . .
C32 C31 H31 120.0 . .
O39 C38 N35 120.65(16) . .
O39 C38 C40 121.04(15) . .
N35 C38 C40 118.31(16) . .
C13 C14 H14 120.3 . .
C15 C14 C13 119.32(15) . .
C15 C14 H14 120.3 . .
C26 C25 H25 120.3 . .
C24 C25 C26 119.49(15) . .
C24 C25 H25 120.3 . .
C16 C15 H15 119.7 . .
C14 C15 C16 120.51(15) . .
C14 C15 H15 119.7 . .
C23 C24 H24 119.8 . .
C25 C24 C23 120.44(16) . .
C25 C24 H24 119.8 . .
O42 C41 N44 119.79(19) . .
O42 C41 C43 121.05(17) . .
N44 C41 C43 119.16(19) . .
C38 C40 H40A 109.5 . .
C38 C40 H40B 109.5 . .
C38 C40 H40C 109.5 . .
H40A C40 H40B 109.5 . .
H40A C40 H40C 109.5 . .
H40B C40 H40C 109.5 . .
N35 C36 H36A 109.5 . .
N35 C36 H36B 109.5 . .
N35 C36 H36C 109.5 . .
H36A C36 H36B 109.5 . .
H36A C36 H36C 109.5 . .
H36B C36 H36C 109.5 . .
N35 C37 H37A 109.5 . .
N35 C37 H37B 109.5 . .
N35 C37 H37C 109.5 . .
H37A C37 H37B 109.5 . .
H37A C37 H37C 109.5 . .
H37B C37 H37C 109.5 . .
C41 C43 H43A 109.5 . .
C41 C43 H43B 109.5 . .
C41 C43 H43C 109.5 . .
H43A C43 H43B 109.5 . .
H43A C43 H43C 109.5 . .
H43B C43 H43C 109.5 . .
N44 C46 H46A 109.5 . .
N44 C46 H46B 109.5 . .
N44 C46 H46C 109.5 . .
H46A C46 H46B 109.5 . .
H46A C46 H46C 109.5 . .
H46B C46 H46C 109.5 . .
N44 C45 H45A 109.5 . .
N44 C45 H45B 109.5 . .
N44 C45 H45C 109.5 . .
H45A C45 H45B 109.5 . .
H45A C45 H45C 109.5 . .
H45B C45 H45C 109.5 . .

loop_
_geom_bond_atom_site_label_1
_geom_bond_atom_site_label_2
_geom_bond_distance
_geom_bond_site_symmetry_2
O1 H1 0.893(16) .
O1 C3 1.3147(19) .
O18 C20 1.3246(19) .
O18 H18 0.882(17) .
O42 C41 1.265(2) .
O39 C38 1.250(2) .
O19 C20 1.2054(19) .
O2 C3 1.2052(19) .
N35 C38 1.329(2) .
N35 C36 1.464(2) .
N35 C37 1.460(2) .
C12 C17 1.398(2) .
C12 C11 1.512(2) .
C12 C13 1.388(2) .
C17 C4 1.5364(19) .
C17 C16 1.393(2) .
C5 C10 1.399(2) .
C5 C4 1.5383(19) .
C5 C6 1.389(2) .
C22 C27 1.399(2) .
C22 C21 1.5311(19) .
C22 C23 1.393(2) .
C10 C11 1.511(2) .
C10 C9 1.391(2) .
C27 C28 1.510(2) .
C27 C26 1.392(2) .
C3 C4 1.539(2) .
C11 H11 1.0000 .
C11 C4 1.6113(19) 2_567
C34 C29 1.403(2) .
C34 C33 1.390(2) .
C34 C21 1.5338(19) .
C28 H28 1.0000 .
C28 C29 1.511(2) .
C28 C21 1.615(2) 2_656
C29 C30 1.393(2) .
C20 C21 1.5418(19) .
C6 H6 0.9500 .
C6 C7 1.388(2) .
C9 H9 0.9500 .
C9 C8 1.389(2) .
C33 H33 0.9500 .
C33 C32 1.392(2) .
C13 H13 0.9500 .
C13 C14 1.389(2) .
N44 C41 1.313(2) .
N44 C46 1.475(3) .
N44 C45 1.461(3) .
C8 H8 0.9500 .
C8 C7 1.382(2) .
C7 H7 0.9500 .
C26 H26 0.9500 .
C26 C25 1.387(2) .
C30 H30 0.9500 .
C30 C31 1.388(2) .
C16 H16 0.9500 .
C16 C15 1.393(2) .
C32 H32 0.9500 .
C32 C31 1.383(2) .
C23 H23 0.9500 .
C23 C24 1.389(2) .
C31 H31 0.9500 .
C38 C40 1.504(2) .
C14 H14 0.9500 .
C14 C15 1.385(2) .
C25 H25 0.9500 .
C25 C24 1.384(3) .
C15 H15 0.9500 .
C24 H24 0.9500 .
C41 C43 1.494(3) .
C40 H40A 0.9800 .
C40 H40B 0.9800 .
C40 H40C 0.9800 .
C36 H36A 0.9800 .
C36 H36B 0.9800 .
C36 H36C 0.9800 .
C37 H37A 0.9800 .
C37 H37B 0.9800 .
C37 H37C 0.9800 .
C43 H43A 0.9800 .
C43 H43B 0.9800 .
C43 H43C 0.9800 .
C46 H46A 0.9800 .
C46 H46B 0.9800 .
C46 H46C 0.9800 .
C45 H45A 0.9800 .
C45 H45B 0.9800 .
C45 H45C 0.9800 .

loop_
_exptl_oxdiff_crystal_face_indexfrac_h
_exptl_oxdiff_crystal_face_indexfrac_k
_exptl_oxdiff_crystal_face_indexfrac_l
_exptl_oxdiff_crystal_face_x
_exptl_oxdiff_crystal_face_y
_exptl_oxdiff_crystal_face_z
-0.0011 -0.9995 0.9978 0.0339 -0.0725 0.1820
0.9983 0.0001 -0.0004 0.0859 -0.1353 -0.0698
1.9976 0.9997 -0.9985 0.1380 -0.1980 -0.3216
-0.9972 0.9995 -0.9974 -0.1198 0.2078 -0.1122
-0.9983 -0.0001 0.0004 -0.0859 0.1353 0.0698
-0.0007 -0.9994 -0.9988 -0.0890 -0.1052 -0.0169
0.0007 0.9994 0.9988 0.0890 0.1052 0.0169
-0.9991 -0.9996 -0.0001 -0.1135 0.0464 0.1524
